data_7159983
loop_
_publ_author_name
'Kumar, Sundaravel Vivek'
'Olusegun, Jeremiah'
'Guiry, Patrick J.'

_publ_section_title
;
 Zn(II)-catalyzed asymmetric [3 + 2] cycloaddition of acyclic enones with
 azomethine ylides.
;
_journal_issue 35
_journal_name_full 'Organic &amp; biomolecular chemistry'
_journal_page_first 7148
_journal_page_last 7153
_journal_paper_doi 10.1039/d4ob00854e
_journal_volume 22
_journal_year 2024
_chemical_absolute_configuration rm
_chemical_compound_source synthesis
_chemical_formula_moiety 'C76.41 H60 N4 O2 Zn, 2(C Cl2), 2(C)'
_chemical_formula_sum 'C80.41 H60 Cl4 N4 O2 Zn'
_chemical_formula_weight 1321.37
_space_group_crystal_system trigonal
_space_group_IT_number 152
_space_group_name_Hall 'P 31 2"'
_space_group_name_H-M_alt 'P 31 2 1'
_atom_sites_solution_hydrogens mixed
_atom_sites_solution_primary dual
_audit_creation_date 2023-06-22
_audit_creation_method
;
Olex2 1.5
(compiled 2023.03.06 svn.rbb2c1857 for OlexSys, GUI svn.r6748)
;
_audit_update_record
;
2023-10-05 deposited with the CCDC.	2024-06-14 downloaded from the CCDC.
;
_cell_angle_alpha 90
_cell_angle_beta 90
_cell_angle_gamma 120
_cell_formula_units_Z 3
_cell_length_a 14.39140(10)
_cell_length_b 14.39140(10)
_cell_length_c 27.12110(10)
_cell_measurement_reflns_used 52775
_cell_measurement_temperature 108(5)
_cell_measurement_theta_max 76.2910
_cell_measurement_theta_min 1.6270
_cell_volume 4864.57(5)
_computing_cell_refinement 'CrysAlisPro 1.171.42.75a (Rigaku OD, 2022)'
_computing_data_collection 'CrysAlisPro 1.171.42.75a (Rigaku OD, 2022)'
_computing_data_reduction 'CrysAlisPro 1.171.42.75a (Rigaku OD, 2022)'
_computing_molecular_graphics 'Olex2 1.5 (Dolomanov et al., 2009)'
_computing_publication_material 'Olex2 1.5 (Dolomanov et al., 2009)'
_computing_structure_refinement 'SHELXL 2018/3 (Sheldrick, 2015)'
_computing_structure_solution 'SHELXT 2018/2 (Sheldrick, 2018)'
_diffrn_ambient_environment N~2~
_diffrn_ambient_temperature 108(5)
_diffrn_detector 'CCD plate'
_diffrn_detector_area_resol_mean 10.3196
_diffrn_detector_type Atlas
_diffrn_measured_fraction_theta_full 1.000
_diffrn_measured_fraction_theta_max 0.999
_diffrn_measurement_details
;
List of Runs (angles in degrees, time in seconds):

  # Type    Start    End  Width  t~exp~   \w     \q     \k     \f   Frames
#--------------------------------------------------------------------------
  1  \w    -70.00  30.00   1.00    2.08    --  -42.20  55.00 -67.00  100
  2  \w     33.00 146.00   1.00    8.29    --  112.00 -82.00 161.00  113
  3  \w    103.00 178.00   1.00    8.29    --  112.00  80.00 106.00   75
  4  \w     34.00 145.00   1.00    8.29    --  112.00 -80.00 -16.00  111
  5  \w   -117.00 -18.00   1.00    2.08    --  -42.20 -37.00 150.00   99
  6  \w    -67.00  32.00   1.00    2.08    --  -42.20  37.00-150.00   99
  7  \w     27.00  96.00   1.00    2.08    --   42.20-125.00-150.00   69
  8  \w     14.00 114.00   1.00    2.08    --   42.20  55.00 -67.00  100
  9  \w     39.00 109.00   1.00    8.29    --  112.00-111.00 -90.00   70
 10  \w    104.00 178.00   1.00    8.29    --  112.00 111.00 -90.00   74
 11  \w     39.00 109.00   1.00    8.29    --  112.00-111.00 -30.00   70
 12  \w    103.00 178.00   1.00    8.29    --  112.00  77.00-150.00   75
 13  \w     83.00 178.00   1.00    8.29    --  112.00  61.00  30.00   95
 14  \w     29.00 107.00   1.00    8.29    --  112.00 -94.00 120.00   78
 15  \w     86.00 178.00   1.00    8.29    --  112.00  45.00-180.00   92
 16  \w     39.00 109.00   1.00    8.29    --  112.00-111.00  30.00   70
 17  \w     86.00 178.00   1.00    8.29    --  112.00  45.00  90.00   92
 18  \w     39.00 109.00   1.00    8.29    --  112.00-111.00  90.00   70
 19  \w     29.00 107.00   1.00    8.29    --  112.00 -94.00-180.00   78
 20  \w    103.00 178.00   1.00    8.29    --  112.00  77.00 150.00   75
 21  \w     86.00 178.00   1.00    8.29    --  112.00  45.00  60.00   92
 22  \w     39.00 138.00   1.00    8.29    --  112.00 -45.00  60.00   99
 23  \w     39.00 138.00   1.00    8.29    --  112.00 -45.00   0.00   99
 24  \w   -114.00 -14.00   1.00    2.08    --  -42.20 -57.00 -30.00  100
 25  \w   -114.00 -14.00   1.00    2.08    --  -42.20 -57.00  60.00  100
 26  \w      6.00  55.00   1.00    2.08    --   42.20 -99.00  30.00   49
;
_diffrn_measurement_device 'four-circle diffractometer'
_diffrn_measurement_device_type 'SuperNova, Dual, Cu at home/near, Atlas'
_diffrn_measurement_method '\w scans'
_diffrn_orient_matrix_type 'CrysAlisPro convention (1999,Acta A55,543-557)'
_diffrn_orient_matrix_UB_11 0.0794408000
_diffrn_orient_matrix_UB_12 0.0042147000
_diffrn_orient_matrix_UB_13 0.0392496000
_diffrn_orient_matrix_UB_21 0.0725476000
_diffrn_orient_matrix_UB_22 -0.0030226000
_diffrn_orient_matrix_UB_23 -0.0409985000
_diffrn_orient_matrix_UB_31 0.0609093000
_diffrn_orient_matrix_UB_32 0.1234576000
_diffrn_orient_matrix_UB_33 -0.0023355000
_diffrn_radiation_monochromator mirror
_diffrn_radiation_probe x-ray
_diffrn_radiation_type 'Cu K\a'
_diffrn_radiation_wavelength 1.54184
_diffrn_reflns_av_R_equivalents 0.0405
_diffrn_reflns_av_unetI/netI 0.0150
_diffrn_reflns_Laue_measured_fraction_full 1.000
_diffrn_reflns_Laue_measured_fraction_max 0.999
_diffrn_reflns_limit_h_max 17
_diffrn_reflns_limit_h_min -18
_diffrn_reflns_limit_k_max 18
_diffrn_reflns_limit_k_min -16
_diffrn_reflns_limit_l_max 34
_diffrn_reflns_limit_l_min -34
_diffrn_reflns_number 66795
_diffrn_reflns_point_group_measured_fraction_full 1.000
_diffrn_reflns_point_group_measured_fraction_max 0.998
_diffrn_reflns_theta_full 67.684
_diffrn_reflns_theta_max 76.417
_diffrn_reflns_theta_min 3.546
_diffrn_source 'micro-focus sealed X-ray tube'
_diffrn_source_type 'SuperNova (Cu) X-ray Source'
_exptl_absorpt_coefficient_mu 2.456
_exptl_absorpt_correction_T_max 1.000
_exptl_absorpt_correction_T_min 0.326
_exptl_absorpt_correction_type gaussian
_exptl_absorpt_process_details
;
CrysAlisPro 1.171.42.75a (Rigaku Oxford Diffraction, 2022)
Numerical absorption correction based on gaussian integration over
a multifaceted crystal model
Empirical absorption correction using spherical harmonics,
implemented in SCALE3 ABSPACK scaling algorithm.
;
_exptl_crystal_colour 'translucent light colourless'
_exptl_crystal_density_diffrn 1.353
_exptl_crystal_description block
_exptl_crystal_F_000 2053
_exptl_crystal_recrystallization_method 'Re-crystallisation from solvent: Chloroform + diethyl ether'
_exptl_crystal_size_max 0.362
_exptl_crystal_size_mid 0.27
_exptl_crystal_size_min 0.247
_refine_diff_density_max 0.320
_refine_diff_density_min -0.497
_refine_diff_density_rms 0.051
_refine_ls_abs_structure_details
;
 Flack x determined using 2916 quotients [(I+)-(I-)]/[(I+)+(I-)]
 (Parsons, Flack and Wagner, Acta Cryst. B69 (2013) 249-259).
;
_refine_ls_abs_structure_Flack -0.002(5)
_refine_ls_extinction_method none
_refine_ls_goodness_of_fit_ref 1.058
_refine_ls_hydrogen_treatment mixed
_refine_ls_matrix_type full
_refine_ls_number_parameters 457
_refine_ls_number_reflns 6788
_refine_ls_number_restraints 0
_refine_ls_restrained_S_all 1.058
_refine_ls_R_factor_all 0.0354
_refine_ls_R_factor_gt 0.0351
_refine_ls_shift/su_max 0.001
_refine_ls_shift/su_mean 0.000
_refine_ls_structure_factor_coef Fsqd
_refine_ls_weighting_details 'w=1/[\s^2^(Fo^2^)+(0.0617P)^2^+1.6999P] where P=(Fo^2^+2Fc^2^)/3'
_refine_ls_weighting_scheme calc
_refine_ls_wR_factor_gt 0.0977
_refine_ls_wR_factor_ref 0.0981
_reflns_Friedel_coverage 0.783
_reflns_Friedel_fraction_full 1.000
_reflns_Friedel_fraction_max 0.997
_reflns_number_gt 6727
_reflns_number_total 6788
_reflns_threshold_expression 'I > 2\s(I)'
_cod_data_source_file d4ob00854e2.cif
_cod_data_source_block exp_1339_auto
_cod_depositor_comments 'Adding full bibliography for 7159983.cif.'
_cod_original_cell_volume 4864.56(7)
_cod_database_code 7159983
_shelx_shelxl_version_number 2018/3
_chemical_oxdiff_formula C80H76Cl4N4O2Zn
_chemical_oxdiff_usercomment V-464_VivekKumar_GuiryGroup
_shelx_space_group_comment
;
The symmetry employed for this shelxl refinement is uniquely defined
by the following loop, which should always be used as a source of
symmetry information in preference to the above space-group names.
They are only intended as comments.
;
_shelx_estimated_absorpt_t_max 0.582
_shelx_estimated_absorpt_t_min 0.470
_olex2_refinement_description
;
1. Fixed Uiso
 At 1.2 times of:
  All C(H) groups, All C(H,H) groups
2. Rigid body (RIGU) restrains
 C1A_1, C3B_1
 with sigma for 1-2 distances of 0.004 and sigma for 1-3 distances of 0.004
 C2BB_1
 with sigma for 1-2 distances of 0.004 and sigma for 1-3 distances of 0.004
 C3A_1, C1B_1
 with sigma for 1-2 distances of 0.004 and sigma for 1-3 distances of 0.004
 C2BB_1, C2BA
 with sigma for 1-2 distances of 0.004 and sigma for 1-3 distances of 0.004
 Cl2, Cl1
 with sigma for 1-2 distances of 0.004 and sigma for 1-3 distances of 0.004
3. Others
 Fixed Sof: Cl1(0.6) Cl2(0.4)
4.a Ternary CH refined with riding coordinates:
 C26(H26), C33(H33)
4.b Secondary CH2 refined with riding coordinates:
 C19(H19A,H19B), C10(H10A,H10B), C9(H9A,H9B), C16(H16A,H16B), C17(H17A,H17B)
4.c Aromatic/amide H refined with riding coordinates:
 C32(H32), C31(H31), C30(H30), C29(H29), C28(H28), C35(H35), C12(H12), C2(H2),
 C21(H21), C22(H22), C23(H23), C24(H24), C25(H25), C8(H8), C7(H7), C5(H5),
 C4(H4)
;
_olex2_submission_special_instructions 'No special instructions were received'
_oxdiff_exptl_absorpt_empirical_details
;
Empirical correction (ABSPACK) includes:
- Absorption correction using spherical harmonics
- Frame scaling
;
_oxdiff_exptl_absorpt_empirical_full_max 1.759
_oxdiff_exptl_absorpt_empirical_full_min 0.659

loop_
_space_group_symop_operation_xyz
'x, y, z'
'-y, x-y, z+1/3'
'-x+y, -x, z+2/3'
'y, x, -z'
'x-y, -y, -z+2/3'
'-x, -x+y, -z+1/3'

loop_
_atom_site_label
_atom_site_type_symbol
_atom_site_fract_x
_atom_site_fract_y
_atom_site_fract_z
_atom_site_U_iso_or_equiv
_atom_site_adp_type
_atom_site_occupancy
_atom_site_site_symmetry_order
_atom_site_calc_flag
_atom_site_refinement_flags_posn
_atom_site_refinement_flags_adp
_atom_site_refinement_flags_occupancy
_atom_site_disorder_assembly
_atom_site_disorder_group
C2BA C 1.0619(5) 0.6919(5) 0.5923(3) 0.055(3) Uani 0.613(18) 1 d . . . A 1
Cl1 Cl 0.1804(3) 0.4558(3) 0.45651(13) 0.0918(12) Uani 0.6 1 d . . P B 1
Cl2 Cl 0.1488(4) 0.4770(5) 0.4580(2) 0.0709(11) Uani 0.4 1 d . . P B 2
H36 H 1.295(4) 0.918(3) 0.6104(15) 0.051(10) Uiso 1 1 d . . . . .
Zn1_1 Zn 0.79963(3) 0.79963(3) 0.500000 0.02126(12) Uani 1 2 d S T P . .
O1_1 O 0.73430(15) 0.74336(15) 0.43703(7) 0.0309(4) Uani 1 1 d . . . . .
N1_1 N 0.93698(16) 0.80749(16) 0.48177(7) 0.0208(4) Uani 1 1 d . . . . .
N2_1 N 1.05510(17) 0.82458(17) 0.42385(7) 0.0230(4) Uani 1 1 d . . . . .
C27_1 C 1.1261(2) 1.0212(2) 0.43128(10) 0.0325(6) Uani 1 1 d . . . . .
C32_1 C 1.2129(3) 1.1202(3) 0.44366(14) 0.0520(10) Uani 1 1 d . . . . .
H32_1 H 1.268342 1.124552 0.464301 0.062 Uiso 1 1 calc R U . . .
C31_1 C 1.2180(4) 1.2147(3) 0.4251(2) 0.0741(16) Uani 1 1 d . . . . .
H31_1 H 1.276917 1.282805 0.433627 0.089 Uiso 1 1 calc R U . . .
C30_1 C 1.1392(5) 1.2087(4) 0.39521(18) 0.0756(17) Uani 1 1 d . . . . .
H30_1 H 1.143322 1.272561 0.383093 0.091 Uiso 1 1 calc R U . . .
C29_1 C 1.0544(4) 1.1115(3) 0.38259(12) 0.0569(11) Uani 1 1 d . . . . .
H29_1 H 1.000021 1.107906 0.361494 0.068 Uiso 1 1 calc R U . . .
C28_1 C 1.0473(3) 1.0177(3) 0.40047(10) 0.0382(7) Uani 1 1 d . . . . .
H28_1 H 0.987747 0.950296 0.391518 0.046 Uiso 1 1 calc R U . . .
C26_1 C 1.1154(2) 0.9205(2) 0.45471(9) 0.0246(5) Uani 1 1 d . . . . .
H26_1 H 1.187834 0.930987 0.462839 0.030 Uiso 1 1 calc R U . . .
C33_1 C 1.04387(18) 0.88659(19) 0.50109(8) 0.0210(4) Uani 1 1 d . . . . .
H33_1 H 1.040890 0.950076 0.514090 0.025 Uiso 1 1 calc R U . . .
C18_1 C 0.95027(19) 0.77324(19) 0.43868(8) 0.0207(4) Uani 1 1 d . . . . .
C34_1 C 1.0811(2) 0.8408(2) 0.54194(10) 0.0318(6) Uani 1 1 d . . . . .
C35_1 C 1.1851(2) 0.8986(3) 0.55955(11) 0.0349(6) Uani 1 1 d . . . . .
H35_1 H 1.234243 0.963244 0.543274 0.042 Uiso 1 1 calc R U . . .
C36_1 C 1.2202(3) 0.8663(3) 0.59956(15) 0.0529(9) Uani 1 1 d . . . . .
C15_1 C 0.7602(2) 0.68767(19) 0.40788(9) 0.0256(5) Uani 1 1 d . . . . .
C11_1 C 0.6792(2) 0.6135(2) 0.37490(9) 0.0320(6) Uani 1 1 d . . . . .
C12_1 C 0.7058(3) 0.5587(2) 0.34148(10) 0.0378(7) Uani 1 1 d . . . . .
H12_1 H 0.658149 0.522038 0.314995 0.045 Uiso 1 1 calc R U . . .
C2_1 C 0.8007(3) 0.5557(2) 0.34549(10) 0.0380(7) Uani 1 1 d . . . . .
H2_1 H 0.815296 0.514339 0.322792 0.046 Uiso 1 1 calc R U . . .
C13_1 C 0.8741(2) 0.6127(2) 0.38242(9) 0.0308(6) Uani 1 1 d . . . . .
C14_1 C 0.8617(2) 0.69175(19) 0.40869(8) 0.0239(5) Uani 1 1 d . . . . .
C19_1 C 1.0991(2) 0.8236(2) 0.37548(8) 0.0264(5) Uani 1 1 d . . . . .
H19A_1 H 1.113769 0.889057 0.357173 0.032 Uiso 1 1 calc R U . . .
H19B_1 H 1.045172 0.760729 0.356597 0.032 Uiso 1 1 calc R U . . .
C20_1 C 1.2018(2) 0.8186(2) 0.37928(9) 0.0274(5) Uani 1 1 d . . . . .
C21_1 C 1.2745(2) 0.8571(3) 0.34025(10) 0.0363(6) Uani 1 1 d . . . . .
H21_1 H 1.260081 0.887332 0.312195 0.044 Uiso 1 1 calc R U . . .
C22_1 C 1.3680(3) 0.8513(3) 0.34215(12) 0.0477(8) Uani 1 1 d . . . . .
H22_1 H 1.417438 0.878279 0.315499 0.057 Uiso 1 1 calc R U . . .
C23_1 C 1.3897(3) 0.8065(3) 0.38273(13) 0.0473(7) Uani 1 1 d . . . . .
H23_1 H 1.452938 0.801354 0.383537 0.057 Uiso 1 1 calc R U . . .
C24_1 C 1.3192(3) 0.7695(3) 0.42185(13) 0.0435(7) Uani 1 1 d . . . . .
H24_1 H 1.334177 0.739439 0.449802 0.052 Uiso 1 1 calc R U . . .
C25_1 C 1.2258(3) 0.7762(3) 0.42046(11) 0.0365(6) Uani 1 1 d . . . . .
H25_1 H 1.178108 0.751596 0.447777 0.044 Uiso 1 1 calc R U . . .
C10_1 C 0.5635(2) 0.5824(3) 0.38474(11) 0.0398(7) Uani 1 1 d . . . . .
H10A_1 H 0.526706 0.574910 0.352906 0.048 Uiso 1 1 calc R U . . .
H10B_1 H 0.561870 0.640397 0.403643 0.048 Uiso 1 1 calc R U . . .
C9_1 C 0.5004(3) 0.4732(3) 0.41460(13) 0.0501(9) Uani 1 1 d . . . . .
H9A_1 H 0.457782 0.481710 0.441030 0.060 Uiso 1 1 calc R U . . .
H9B_1 H 0.450085 0.415768 0.392159 0.060 Uiso 1 1 calc R U . . .
C3_1 C 0.5757(3) 0.4410(3) 0.43708(13) 0.0500(8) Uani 1 1 d . . . . .
C8_1 C 0.6410(3) 0.4968(3) 0.47793(12) 0.0490(8) Uani 1 1 d . . . . .
H8_1 H 0.617215 0.530682 0.500649 0.059 Uiso 1 1 calc R U . . .
C7_1 C 0.7386(3) 0.5027(3) 0.48533(14) 0.0538(9) Uani 1 1 d . . . . .
H7_1 H 0.781614 0.541868 0.512683 0.065 Uiso 1 1 calc R U . . .
C6_1 C 0.7750(4) 0.4525(3) 0.45352(17) 0.0606(11) Uani 1 1 d . . . . .
C5_1 C 0.7013(4) 0.3788(3) 0.42050(18) 0.0670(12) Uani 1 1 d . . . . .
H5_1 H 0.718221 0.331677 0.403266 0.080 Uiso 1 1 calc R U . . .
C4_1 C 0.6020(4) 0.3727(3) 0.41216(17) 0.0653(12) Uani 1 1 d . . . . .
H4_1 H 0.552634 0.321816 0.389398 0.078 Uiso 1 1 calc R U . . .
C16_1 C 0.9437(3) 0.5698(3) 0.40195(11) 0.0409(7) Uani 1 1 d . . . . .
H16A_1 H 1.015101 0.630935 0.410606 0.049 Uiso 1 1 calc R U . . .
H16B_1 H 0.954085 0.528210 0.375623 0.049 Uiso 1 1 calc R U . . .
C17_1 C 0.8944(4) 0.4959(4) 0.44874(18) 0.0663(11) Uani 1 1 d . . . . .
H17A_1 H 0.908155 0.435153 0.446600 0.080 Uiso 1 1 calc R U . . .
H17B_1 H 0.930793 0.537711 0.478680 0.080 Uiso 1 1 calc R U . . .
C1A_1 C 1.1637(6) 0.7587(6) 0.6128(3) 0.051(3) Uani 0.59(3) 1 d . . . A 1
C3A_1 C 1.0222(5) 0.7320(5) 0.5558(3) 0.035(2) Uani 0.60(2) 1 d . . . A 1
C1B_1 C 0.9994(8) 0.7699(10) 0.5764(4) 0.057(5) Uani 0.46(2) 1 d . . . A 2
C2BB_1 C 1.0277(10) 0.7429(12) 0.6214(5) 0.090(7) Uani 0.44(2) 1 d . . . A 2
C3B_1 C 1.1369(10) 0.7949(12) 0.6355(5) 0.079(6) Uani 0.50(3) 1 d . . . A 2
Cl2_2 Cl 0.04454(12) 0.43376(11) 0.54429(4) 0.0769(3) Uani 1 1 d . . . . .
C37_2 C 0.1532(4) 0.5239(4) 0.5069(2) 0.0827(15) Uani 1 1 d . . . . .
C2_3 C 0.1370(4) 0.6316(3) 0.53160(16) 0.0586(10) Uani 1 1 d . . . . .

loop_
_atom_site_aniso_label
_atom_site_aniso_U_11
_atom_site_aniso_U_22
_atom_site_aniso_U_33
_atom_site_aniso_U_23
_atom_site_aniso_U_13
_atom_site_aniso_U_12
C2BA 0.054(4) 0.052(4) 0.059(4) 0.025(3) -0.002(3) 0.028(3)
Cl1 0.115(3) 0.0615(16) 0.0546(12) -0.0107(11) 0.0286(17) 0.0110(16)
Cl2 0.071(2) 0.066(2) 0.069(2) 0.0131(17) 0.0152(16) 0.0290(16)
Zn1_1 0.01876(16) 0.01876(16) 0.0232(2) -0.00052(8) 0.00052(8) 0.00708(17)
O1_1 0.0276(9) 0.0295(9) 0.0355(9) -0.0102(7) -0.0099(7) 0.0142(7)
N1_1 0.0203(9) 0.0219(9) 0.0186(8) -0.0014(7) -0.0023(7) 0.0093(8)
N2_1 0.0262(10) 0.0266(10) 0.0179(9) -0.0021(8) 0.0016(8) 0.0144(9)
C27_1 0.0417(15) 0.0255(12) 0.0251(12) 0.0024(10) 0.0150(11) 0.0128(12)
C32_1 0.0500(19) 0.0310(15) 0.0525(19) -0.0028(14) 0.0264(16) 0.0034(14)
C31_1 0.082(3) 0.0244(16) 0.093(3) 0.0048(18) 0.057(3) 0.0097(18)
C30_1 0.127(5) 0.050(2) 0.068(3) 0.032(2) 0.063(3) 0.058(3)
C29_1 0.105(3) 0.059(2) 0.0337(16) 0.0207(15) 0.0325(19) 0.061(2)
C28_1 0.063(2) 0.0403(15) 0.0232(12) 0.0098(11) 0.0144(13) 0.0350(15)
C26_1 0.0229(11) 0.0281(12) 0.0207(10) -0.0018(9) 0.0020(9) 0.0111(10)
C33_1 0.0186(10) 0.0229(10) 0.0196(10) -0.0006(8) 0.0002(8) 0.0090(9)
C18_1 0.0262(11) 0.0205(10) 0.0187(10) 0.0017(8) 0.0003(9) 0.0142(9)
C34_1 0.0302(13) 0.0341(13) 0.0282(12) 0.0045(10) -0.0056(10) 0.0141(11)
C35_1 0.0310(14) 0.0428(16) 0.0326(13) -0.0025(12) -0.0088(11) 0.0196(12)
C36_1 0.0434(19) 0.061(2) 0.054(2) 0.0038(17) -0.0209(16) 0.0257(17)
C15_1 0.0299(13) 0.0187(10) 0.0220(10) -0.0001(8) -0.0040(9) 0.0075(9)
C11_1 0.0341(14) 0.0238(12) 0.0228(11) 0.0014(9) -0.0068(10) 0.0030(10)
C12_1 0.0440(15) 0.0268(13) 0.0221(11) -0.0041(10) -0.0047(11) 0.0024(11)
C2_1 0.0540(18) 0.0267(13) 0.0240(12) -0.0073(10) 0.0013(12) 0.0132(13)
C13_1 0.0432(15) 0.0227(11) 0.0229(11) -0.0010(9) 0.0037(10) 0.0139(11)
C14_1 0.0304(12) 0.0188(10) 0.0193(10) -0.0004(8) -0.0008(9) 0.0100(9)
C19_1 0.0332(13) 0.0328(13) 0.0183(10) 0.0015(9) 0.0050(9) 0.0205(11)
C20_1 0.0327(13) 0.0291(13) 0.0250(11) -0.0017(10) 0.0046(10) 0.0190(11)
C21_1 0.0378(14) 0.0458(16) 0.0245(12) 0.0012(11) 0.0084(11) 0.0204(13)
C22_1 0.0381(16) 0.066(2) 0.0388(15) -0.0028(15) 0.0118(13) 0.0254(16)
C23_1 0.0374(16) 0.063(2) 0.0516(17) -0.0063(17) 0.0028(15) 0.0324(15)
C24_1 0.0411(16) 0.0526(19) 0.0458(17) 0.0060(14) 0.0001(13) 0.0302(15)
C25_1 0.0381(15) 0.0451(16) 0.0339(14) 0.0078(12) 0.0059(12) 0.0266(13)
C10_1 0.0316(14) 0.0359(15) 0.0341(14) -0.0042(11) -0.0112(11) 0.0036(12)
C9_1 0.0385(16) 0.0387(17) 0.0431(17) -0.0021(14) 0.0000(13) -0.0032(14)
C3_1 0.0520(19) 0.0274(14) 0.0478(18) 0.0098(13) 0.0097(15) 0.0027(13)
C8_1 0.0531(19) 0.0414(16) 0.0398(15) 0.0157(13) 0.0065(14) 0.0142(15)
C7_1 0.063(2) 0.0428(18) 0.0457(17) 0.0238(15) 0.0057(16) 0.0192(17)
C6_1 0.073(3) 0.0383(18) 0.070(2) 0.0297(18) 0.008(2) 0.0275(19)
C5_1 0.088(3) 0.0324(17) 0.079(3) 0.0144(18) 0.015(2) 0.029(2)
C4_1 0.078(3) 0.0209(14) 0.072(3) 0.0083(15) 0.009(2) 0.0062(16)
C16_1 0.061(2) 0.0335(14) 0.0372(14) -0.0073(12) 0.0018(14) 0.0307(15)
C17_1 0.082(3) 0.063(2) 0.071(3) 0.019(2) 0.003(2) 0.050(2)
C1A_1 0.052(4) 0.061(4) 0.048(4) 0.017(3) -0.005(3) 0.035(3)
C3A_1 0.039(3) 0.032(3) 0.033(3) 0.006(2) -0.002(2) 0.016(2)
C1B_1 0.053(5) 0.061(7) 0.039(5) 0.023(5) -0.008(4) 0.015(4)
C2BB_1 0.070(8) 0.101(10) 0.068(8) 0.046(7) -0.023(6) 0.019(7)
C3B_1 0.069(6) 0.107(10) 0.063(8) 0.026(7) -0.017(5) 0.046(6)
Cl2_2 0.1163(10) 0.0916(8) 0.0493(5) -0.0053(5) -0.0107(5) 0.0719(8)
C37_2 0.070(3) 0.052(2) 0.113(4) -0.024(3) -0.027(3) 0.021(2)
C2_3 0.080(3) 0.0419(19) 0.057(2) -0.0033(16) -0.017(2) 0.033(2)

loop_
_atom_type_symbol
_atom_type_description
_atom_type_scat_dispersion_real
_atom_type_scat_dispersion_imag
_atom_type_scat_source
C C 0.0181 0.0091 'International Tables Vol C Tables 4.2.6.8 and 6.1.1.4'
H H 0.0000 0.0000 'International Tables Vol C Tables 4.2.6.8 and 6.1.1.4'
Cl Cl 0.3639 0.7018 'International Tables Vol C Tables 4.2.6.8 and 6.1.1.4'
N N 0.0311 0.0180 'International Tables Vol C Tables 4.2.6.8 and 6.1.1.4'
O O 0.0492 0.0322 'International Tables Vol C Tables 4.2.6.8 and 6.1.1.4'
Zn Zn -1.5491 0.6778 'International Tables Vol C Tables 4.2.6.8 and 6.1.1.4'

loop_
_exptl_crystal_face_index_h
_exptl_crystal_face_index_k
_exptl_crystal_face_index_l
_exptl_crystal_face_perp_dist
1 -1 -1 0.1238
-1 1 1 0.1321
-3 -6 5 0.2021
5 4 -6 0.1531
-8 8 -4 0.1032
6 3 3 0.1447
8 -8 4 0.1539
-7 -2 -3 0.1937
6 -9 4 0.1568
-1 -7 0 0.1787
1 0 -18 0.0967
-1 0 18 0.1506
0 6 12 0.1524
0 8 0 0.1617
0 -8 -7 0.1695

loop_
_geom_angle_atom_site_label_1
_geom_angle_atom_site_label_2
_geom_angle_atom_site_label_3
_geom_angle
_geom_angle_site_symmetry_1
_geom_angle_site_symmetry_3
_geom_angle_publ_flag
C3A_1 C2BA C1A_1 119.8(5) . . ?
O1_1 Zn1_1 O1_1 125.85(13) . 4_556 ?
O1_1 Zn1_1 N1_1 114.40(8) . 4_556 ?
O1_1 Zn1_1 N1_1 93.79(8) . . ?
O1_1 Zn1_1 N1_1 93.79(8) 4_556 4_556 ?
O1_1 Zn1_1 N1_1 114.40(8) 4_556 . ?
N1_1 Zn1_1 N1_1 116.48(12) . 4_556 ?
C15_1 O1_1 Zn1_1 124.52(16) . . ?
C33_1 N1_1 Zn1_1 125.36(15) . . ?
C18_1 N1_1 Zn1_1 121.72(16) . . ?
C18_1 N1_1 C33_1 108.20(19) . . ?
C18_1 N2_1 C26_1 108.30(18) . . ?
C18_1 N2_1 C19_1 128.7(2) . . ?
C19_1 N2_1 C26_1 117.7(2) . . ?
C32_1 C27_1 C28_1 118.9(3) . . ?
C32_1 C27_1 C26_1 119.2(3) . . ?
C28_1 C27_1 C26_1 121.7(3) . . ?
C27_1 C32_1 H32_1 120.4 . . ?
C27_1 C32_1 C31_1 119.1(5) . . ?
C31_1 C32_1 H32_1 120.4 . . ?
C32_1 C31_1 H31_1 119.7 . . ?
C30_1 C31_1 C32_1 120.6(4) . . ?
C30_1 C31_1 H31_1 119.7 . . ?
C31_1 C30_1 H30_1 119.8 . . ?
C29_1 C30_1 C31_1 120.3(4) . . ?
C29_1 C30_1 H30_1 119.8 . . ?
C30_1 C29_1 H29_1 119.9 . . ?
C30_1 C29_1 C28_1 120.2(4) . . ?
C28_1 C29_1 H29_1 119.9 . . ?
C27_1 C28_1 C29_1 120.8(4) . . ?
C27_1 C28_1 H28_1 119.6 . . ?
C29_1 C28_1 H28_1 119.6 . . ?
N2_1 C26_1 C27_1 112.9(2) . . ?
N2_1 C26_1 H26_1 110.4 . . ?
N2_1 C26_1 C33_1 100.34(19) . . ?
C27_1 C26_1 H26_1 110.4 . . ?
C27_1 C26_1 C33_1 112.1(2) . . ?
C33_1 C26_1 H26_1 110.4 . . ?
N1_1 C33_1 C26_1 103.17(18) . . ?
N1_1 C33_1 H33_1 109.0 . . ?
N1_1 C33_1 C34_1 112.4(2) . . ?
C26_1 C33_1 H33_1 109.0 . . ?
C34_1 C33_1 C26_1 114.1(2) . . ?
C34_1 C33_1 H33_1 109.0 . . ?
N1_1 C18_1 N2_1 112.7(2) . . ?
N1_1 C18_1 C14_1 123.9(2) . . ?
N2_1 C18_1 C14_1 123.4(2) . . ?
C35_1 C34_1 C33_1 120.1(2) . . ?
C35_1 C34_1 C3A_1 116.4(3) . . ?
C35_1 C34_1 C1B_1 117.0(4) . . ?
C3A_1 C34_1 C33_1 122.1(3) . . ?
C1B_1 C34_1 C33_1 116.0(4) . . ?
C34_1 C35_1 H35_1 118.7 . . ?
C36_1 C35_1 C34_1 122.7(3) . . ?
C36_1 C35_1 H35_1 118.7 . . ?
C35_1 C36_1 H36 115(2) . . ?
C35_1 C36_1 C1A_1 118.2(4) . . ?
C35_1 C36_1 C3B_1 116.5(5) . . ?
C1A_1 C36_1 H36 124(2) . . ?
C3B_1 C36_1 H36 121(2) . . ?
O1_1 C15_1 C11_1 117.3(2) . . ?
O1_1 C15_1 C14_1 124.3(2) . . ?
C14_1 C15_1 C11_1 118.3(2) . . ?
C15_1 C11_1 C10_1 118.3(2) . . ?
C12_1 C11_1 C15_1 118.9(3) . . ?
C12_1 C11_1 C10_1 121.7(2) . . ?
C11_1 C12_1 H12_1 119.2 . . ?
C11_1 C12_1 C2_1 121.6(3) . . ?
C2_1 C12_1 H12_1 119.2 . . ?
C12_1 C2_1 H2_1 119.8 . . ?
C13_1 C2_1 C12_1 120.4(3) . . ?
C13_1 C2_1 H2_1 119.8 . . ?
C2_1 C13_1 C14_1 118.0(3) . . ?
C2_1 C13_1 C16_1 118.4(3) . . ?
C14_1 C13_1 C16_1 121.6(2) . . ?
C15_1 C14_1 C18_1 120.0(2) . . ?
C13_1 C14_1 C18_1 120.4(2) . . ?
C13_1 C14_1 C15_1 119.4(2) . . ?
N2_1 C19_1 H19A_1 109.2 . . ?
N2_1 C19_1 H19B_1 109.2 . . ?
N2_1 C19_1 C20_1 112.1(2) . . ?
H19A_1 C19_1 H19B_1 107.9 . . ?
C20_1 C19_1 H19A_1 109.2 . . ?
C20_1 C19_1 H19B_1 109.2 . . ?
C21_1 C20_1 C19_1 119.0(2) . . ?
C21_1 C20_1 C25_1 118.7(3) . . ?
C25_1 C20_1 C19_1 122.3(2) . . ?
C20_1 C21_1 H21_1 119.8 . . ?
C22_1 C21_1 C20_1 120.4(3) . . ?
C22_1 C21_1 H21_1 119.8 . . ?
C21_1 C22_1 H22_1 119.8 . . ?
C23_1 C22_1 C21_1 120.4(3) . . ?
C23_1 C22_1 H22_1 119.8 . . ?
C22_1 C23_1 H23_1 120.1 . . ?
C24_1 C23_1 C22_1 119.8(3) . . ?
C24_1 C23_1 H23_1 120.1 . . ?
C23_1 C24_1 H24_1 120.0 . . ?
C23_1 C24_1 C25_1 120.1(3) . . ?
C25_1 C24_1 H24_1 120.0 . . ?
C20_1 C25_1 H25_1 119.7 . . ?
C24_1 C25_1 C20_1 120.6(3) . . ?
C24_1 C25_1 H25_1 119.7 . . ?
C11_1 C10_1 H10A_1 109.1 . . ?
C11_1 C10_1 H10B_1 109.1 . . ?
C11_1 C10_1 C9_1 112.5(3) . . ?
H10A_1 C10_1 H10B_1 107.8 . . ?
C9_1 C10_1 H10A_1 109.1 . . ?
C9_1 C10_1 H10B_1 109.1 . . ?
C10_1 C9_1 H9A_1 109.3 . . ?
C10_1 C9_1 H9B_1 109.3 . . ?
H9A_1 C9_1 H9B_1 108.0 . . ?
C3_1 C9_1 C10_1 111.6(3) . . ?
C3_1 C9_1 H9A_1 109.3 . . ?
C3_1 C9_1 H9B_1 109.3 . . ?
C8_1 C3_1 C9_1 121.3(3) . . ?
C4_1 C3_1 C9_1 120.9(4) . . ?
C4_1 C3_1 C8_1 116.2(4) . . ?
C3_1 C8_1 H8_1 119.4 . . ?
C7_1 C8_1 C3_1 121.1(4) . . ?
C7_1 C8_1 H8_1 119.4 . . ?
C8_1 C7_1 H7_1 119.5 . . ?
C8_1 C7_1 C6_1 121.1(4) . . ?
C6_1 C7_1 H7_1 119.5 . . ?
C7_1 C6_1 C5_1 117.1(4) . . ?
C7_1 C6_1 C17_1 119.1(4) . . ?
C5_1 C6_1 C17_1 122.5(5) . . ?
C6_1 C5_1 H5_1 119.5 . . ?
C6_1 C5_1 C4_1 121.1(4) . . ?
C4_1 C5_1 H5_1 119.5 . . ?
C3_1 C4_1 C5_1 120.3(4) . . ?
C3_1 C4_1 H4_1 119.8 . . ?
C5_1 C4_1 H4_1 119.8 . . ?
C13_1 C16_1 H16A_1 109.0 . . ?
C13_1 C16_1 H16B_1 109.0 . . ?
C13_1 C16_1 C17_1 113.0(3) . . ?
H16A_1 C16_1 H16B_1 107.8 . . ?
C17_1 C16_1 H16A_1 109.0 . . ?
C17_1 C16_1 H16B_1 109.0 . . ?
C6_1 C17_1 C16_1 112.5(3) . . ?
C6_1 C17_1 H17A_1 109.1 . . ?
C6_1 C17_1 H17B_1 109.1 . . ?
C16_1 C17_1 H17A_1 109.1 . . ?
C16_1 C17_1 H17B_1 109.1 . . ?
H17A_1 C17_1 H17B_1 107.8 . . ?
C36_1 C1A_1 C2BA 119.4(5) . . ?
C2BA C3A_1 C34_1 120.3(5) . . ?
C2BB_1 C1B_1 C34_1 120.7(9) . . ?
C1B_1 C2BB_1 C3B_1 119.4(10) . . ?
C2BB_1 C3B_1 C36_1 119.1(8) . . ?
Cl2 C37_2 Cl2_2 111.1(3) . . ?
Cl2 C37_2 C2_3 137.0(5) . . ?
Cl2_2 C37_2 Cl1 112.5(3) . . ?
Cl2_2 C37_2 C2_3 88.3(3) . . ?
C2_3 C37_2 Cl1 152.6(4) . . ?

loop_
_geom_bond_atom_site_label_1
_geom_bond_atom_site_label_2
_geom_bond_distance
_geom_bond_site_symmetry_2
_geom_bond_publ_flag
C2BA C1A_1 1.404(10) . ?
C2BA C3A_1 1.402(7) . ?
Cl1 C37_2 1.833(7) . ?
Cl2 C37_2 1.474(8) . ?
Zn1_1 O1_1 1.9223(18) . ?
Zn1_1 O1_1 1.9224(18) 4_556 ?
Zn1_1 N1_1 1.985(2) . ?
Zn1_1 N1_1 1.985(2) 4_556 ?
O1_1 C15_1 1.306(3) . ?
N1_1 C33_1 1.478(3) . ?
N1_1 C18_1 1.319(3) . ?
N2_1 C26_1 1.471(3) . ?
N2_1 C18_1 1.367(3) . ?
N2_1 C19_1 1.460(3) . ?
C27_1 C32_1 1.387(5) . ?
C27_1 C28_1 1.389(5) . ?
C27_1 C26_1 1.518(4) . ?
C32_1 H32_1 0.9500 . ?
C32_1 C31_1 1.417(6) . ?
C31_1 H31_1 0.9500 . ?
C31_1 C30_1 1.362(8) . ?
C30_1 H30_1 0.9500 . ?
C30_1 C29_1 1.361(8) . ?
C29_1 H29_1 0.9500 . ?
C29_1 C28_1 1.389(4) . ?
C28_1 H28_1 0.9500 . ?
C26_1 H26_1 1.0000 . ?
C26_1 C33_1 1.542(3) . ?
C33_1 H33_1 1.0000 . ?
C33_1 C34_1 1.517(3) . ?
C18_1 C14_1 1.472(3) . ?
C34_1 C35_1 1.384(4) . ?
C34_1 C3A_1 1.408(6) . ?
C34_1 C1B_1 1.449(9) . ?
C35_1 H35_1 0.9500 . ?
C35_1 C36_1 1.372(4) . ?
C36_1 H36 0.99(5) . ?
C36_1 C1A_1 1.388(8) . ?
C36_1 C3B_1 1.487(13) . ?
C15_1 C11_1 1.433(3) . ?
C15_1 C14_1 1.431(4) . ?
C11_1 C12_1 1.375(4) . ?
C11_1 C10_1 1.517(4) . ?
C12_1 H12_1 0.9500 . ?
C12_1 C2_1 1.393(5) . ?
C2_1 H2_1 0.9500 . ?
C2_1 C13_1 1.388(4) . ?
C13_1 C14_1 1.427(3) . ?
C13_1 C16_1 1.511(4) . ?
C19_1 H19A_1 0.9900 . ?
C19_1 H19B_1 0.9900 . ?
C19_1 C20_1 1.519(4) . ?
C20_1 C21_1 1.394(4) . ?
C20_1 C25_1 1.397(4) . ?
C21_1 H21_1 0.9500 . ?
C21_1 C22_1 1.390(4) . ?
C22_1 H22_1 0.9500 . ?
C22_1 C23_1 1.388(5) . ?
C23_1 H23_1 0.9500 . ?
C23_1 C24_1 1.378(5) . ?
C24_1 H24_1 0.9500 . ?
C24_1 C25_1 1.394(4) . ?
C25_1 H25_1 0.9500 . ?
C10_1 H10A_1 0.9900 . ?
C10_1 H10B_1 0.9900 . ?
C10_1 C9_1 1.588(4) . ?
C9_1 H9A_1 0.9900 . ?
C9_1 H9B_1 0.9900 . ?
C9_1 C3_1 1.504(6) . ?
C3_1 C8_1 1.414(5) . ?
C3_1 C4_1 1.392(6) . ?
C8_1 H8_1 0.9500 . ?
C8_1 C7_1 1.379(6) . ?
C7_1 H7_1 0.9500 . ?
C7_1 C6_1 1.385(6) . ?
C6_1 C5_1 1.388(7) . ?
C6_1 C17_1 1.512(7) . ?
C5_1 H5_1 0.9500 . ?
C5_1 C4_1 1.406(8) . ?
C4_1 H4_1 0.9500 . ?
C16_1 H16A_1 0.9900 . ?
C16_1 H16B_1 0.9900 . ?
C16_1 C17_1 1.578(5) . ?
C17_1 H17A_1 0.9900 . ?
C17_1 H17B_1 0.9900 . ?
C1B_1 C2BB_1 1.400(11) . ?
C2BB_1 C3B_1 1.414(15) . ?
Cl2_2 C37_2 1.769(7) . ?
C37_2 C2_3 1.808(7) . ?

loop_
_geom_torsion_atom_site_label_1
_geom_torsion_atom_site_label_2
_geom_torsion_atom_site_label_3
_geom_torsion_atom_site_label_4
_geom_torsion
_geom_torsion_site_symmetry_1
_geom_torsion_site_symmetry_2
_geom_torsion_site_symmetry_3
_geom_torsion_site_symmetry_4
_geom_torsion_publ_flag
Zn1_1 O1_1 C15_1 C11_1 153.04(18) . . . . ?
Zn1_1 O1_1 C15_1 C14_1 -23.4(3) . . . . ?
Zn1_1 N1_1 C33_1 C26_1 -136.66(17) . . . . ?
Zn1_1 N1_1 C33_1 C34_1 100.0(2) . . . . ?
Zn1_1 N1_1 C18_1 N2_1 153.04(16) . . . . ?
Zn1_1 N1_1 C18_1 C14_1 -24.6(3) . . . . ?
O1_1 C15_1 C11_1 C12_1 175.8(2) . . . . ?
O1_1 C15_1 C11_1 C10_1 -16.0(4) . . . . ?
O1_1 C15_1 C14_1 C18_1 -9.0(4) . . . . ?
O1_1 C15_1 C14_1 C13_1 167.6(2) . . . . ?
N1_1 C33_1 C34_1 C35_1 171.0(3) . . . . ?
N1_1 C33_1 C34_1 C3A_1 5.1(5) . . . . ?
N1_1 C33_1 C34_1 C1B_1 -38.9(8) . . . . ?
N1_1 C18_1 C14_1 C15_1 35.4(3) . . . . ?
N1_1 C18_1 C14_1 C13_1 -141.1(2) . . . . ?
N2_1 C26_1 C33_1 N1_1 -25.5(2) . . . . ?
N2_1 C26_1 C33_1 C34_1 96.7(2) . . . . ?
N2_1 C18_1 C14_1 C15_1 -142.0(2) . . . . ?
N2_1 C18_1 C14_1 C13_1 41.5(3) . . . . ?
N2_1 C19_1 C20_1 C21_1 -155.8(2) . . . . ?
N2_1 C19_1 C20_1 C25_1 24.6(4) . . . . ?
C27_1 C32_1 C31_1 C30_1 -0.5(5) . . . . ?
C27_1 C26_1 C33_1 N1_1 94.5(2) . . . . ?
C27_1 C26_1 C33_1 C34_1 -143.2(2) . . . . ?
C32_1 C27_1 C28_1 C29_1 -0.6(4) . . . . ?
C32_1 C27_1 C26_1 N2_1 -153.3(2) . . . . ?
C32_1 C27_1 C26_1 C33_1 94.3(3) . . . . ?
C32_1 C31_1 C30_1 C29_1 -0.2(6) . . . . ?
C31_1 C30_1 C29_1 C28_1 0.5(5) . . . . ?
C30_1 C29_1 C28_1 C27_1 -0.1(5) . . . . ?
C28_1 C27_1 C32_1 C31_1 0.9(4) . . . . ?
C28_1 C27_1 C26_1 N2_1 31.4(3) . . . . ?
C28_1 C27_1 C26_1 C33_1 -81.0(3) . . . . ?
C26_1 N2_1 C18_1 N1_1 -14.4(3) . . . . ?
C26_1 N2_1 C18_1 C14_1 163.3(2) . . . . ?
C26_1 N2_1 C19_1 C20_1 68.4(3) . . . . ?
C26_1 C27_1 C32_1 C31_1 -174.6(3) . . . . ?
C26_1 C27_1 C28_1 C29_1 174.8(2) . . . . ?
C26_1 C33_1 C34_1 C35_1 54.0(3) . . . . ?
C26_1 C33_1 C34_1 C3A_1 -111.9(5) . . . . ?
C26_1 C33_1 C34_1 C1B_1 -155.9(8) . . . . ?
C33_1 N1_1 C18_1 N2_1 -3.8(3) . . . . ?
C33_1 N1_1 C18_1 C14_1 178.6(2) . . . . ?
C33_1 C34_1 C35_1 C36_1 173.4(3) . . . . ?
C33_1 C34_1 C3A_1 C2BA 177.1(6) . . . . ?
C33_1 C34_1 C1B_1 C2BB_1 -165.2(13) . . . . ?
C18_1 N1_1 C33_1 C26_1 19.1(2) . . . . ?
C18_1 N1_1 C33_1 C34_1 -104.3(2) . . . . ?
C18_1 N2_1 C26_1 C27_1 -94.9(2) . . . . ?
C18_1 N2_1 C26_1 C33_1 24.6(2) . . . . ?
C18_1 N2_1 C19_1 C20_1 -140.3(2) . . . . ?
C34_1 C35_1 C36_1 C1A_1 21.5(8) . . . . ?
C34_1 C35_1 C36_1 C3B_1 -24.4(10) . . . . ?
C34_1 C1B_1 C2BB_1 C3B_1 7(3) . . . . ?
C35_1 C34_1 C3A_1 C2BA 10.7(9) . . . . ?
C35_1 C34_1 C1B_1 C2BB_1 -14.2(19) . . . . ?
C35_1 C36_1 C1A_1 C2BA -13.4(12) . . . . ?
C35_1 C36_1 C3B_1 C2BB_1 16(2) . . . . ?
C15_1 C11_1 C12_1 C2_1 13.8(4) . . . . ?
C15_1 C11_1 C10_1 C9_1 -96.1(3) . . . . ?
C11_1 C15_1 C14_1 C18_1 174.6(2) . . . . ?
C11_1 C15_1 C14_1 C13_1 -8.9(3) . . . . ?
C11_1 C12_1 C2_1 C13_1 -3.1(5) . . . . ?
C11_1 C10_1 C9_1 C3_1 14.4(4) . . . . ?
C12_1 C11_1 C10_1 C9_1 71.7(3) . . . . ?
C12_1 C2_1 C13_1 C14_1 -13.6(4) . . . . ?
C12_1 C2_1 C13_1 C16_1 150.5(3) . . . . ?
C2_1 C13_1 C14_1 C18_1 -164.1(2) . . . . ?
C2_1 C13_1 C14_1 C15_1 19.3(4) . . . . ?
C2_1 C13_1 C16_1 C17_1 -93.1(4) . . . . ?
C13_1 C16_1 C17_1 C6_1 20.0(5) . . . . ?
C14_1 C15_1 C11_1 C12_1 -7.6(4) . . . . ?
C14_1 C15_1 C11_1 C10_1 160.7(2) . . . . ?
C14_1 C13_1 C16_1 C17_1 70.5(4) . . . . ?
C19_1 N2_1 C26_1 C27_1 61.8(3) . . . . ?
C19_1 N2_1 C26_1 C33_1 -178.7(2) . . . . ?
C19_1 N2_1 C18_1 N1_1 -167.7(2) . . . . ?
C19_1 N2_1 C18_1 C14_1 9.9(4) . . . . ?
C19_1 C20_1 C21_1 C22_1 -178.5(3) . . . . ?
C19_1 C20_1 C25_1 C24_1 177.7(3) . . . . ?
C20_1 C21_1 C22_1 C23_1 0.5(6) . . . . ?
C21_1 C20_1 C25_1 C24_1 -1.8(5) . . . . ?
C21_1 C22_1 C23_1 C24_1 -1.4(6) . . . . ?
C22_1 C23_1 C24_1 C25_1 0.6(6) . . . . ?
C23_1 C24_1 C25_1 C20_1 1.0(6) . . . . ?
C25_1 C20_1 C21_1 C22_1 1.1(5) . . . . ?
C10_1 C11_1 C12_1 C2_1 -154.0(3) . . . . ?
C10_1 C9_1 C3_1 C8_1 72.3(4) . . . . ?
C10_1 C9_1 C3_1 C4_1 -92.8(4) . . . . ?
C9_1 C3_1 C8_1 C7_1 -151.0(3) . . . . ?
C9_1 C3_1 C4_1 C5_1 151.9(4) . . . . ?
C3_1 C8_1 C7_1 C6_1 -1.3(5) . . . . ?
C8_1 C3_1 C4_1 C5_1 -13.9(5) . . . . ?
C8_1 C7_1 C6_1 C5_1 -12.9(5) . . . . ?
C8_1 C7_1 C6_1 C17_1 154.3(3) . . . . ?
C7_1 C6_1 C5_1 C4_1 13.6(5) . . . . ?
C7_1 C6_1 C17_1 C16_1 -98.8(4) . . . . ?
C6_1 C5_1 C4_1 C3_1 0.0(6) . . . . ?
C5_1 C6_1 C17_1 C16_1 67.7(5) . . . . ?
C4_1 C3_1 C8_1 C7_1 14.7(4) . . . . ?
C16_1 C13_1 C14_1 C18_1 32.4(4) . . . . ?
C16_1 C13_1 C14_1 C15_1 -144.2(3) . . . . ?
C17_1 C6_1 C5_1 C4_1 -153.1(4) . . . . ?
C1A_1 C2BA C3A_1 C34_1 -4.0(13) . . . . ?
C3A_1 C2BA C1A_1 C36_1 5.2(14) . . . . ?
C3A_1 C34_1 C35_1 C36_1 -19.9(6) . . . . ?
C1B_1 C34_1 C35_1 C36_1 23.6(9) . . . . ?
C1B_1 C2BB_1 C3B_1 C36_1 -8(3) . . . . ?

loop_
_exptl_oxdiff_crystal_face_indexfrac_h
_exptl_oxdiff_crystal_face_indexfrac_k
_exptl_oxdiff_crystal_face_indexfrac_l
_exptl_oxdiff_crystal_face_x
_exptl_oxdiff_crystal_face_y
_exptl_oxdiff_crystal_face_z
0.9988 -0.9991 -0.9968 0.0360 0.1163 -0.0602
-0.9988 0.9991 0.9968 -0.0360 -0.1163 0.0602
-3.2610 -5.6473 4.6376 -0.1008 -0.4096 -0.9067
4.5850 4.1638 -6.1638 0.1399 0.5727 0.8077
-7.7803 7.8991 -4.3326 -0.7548 -0.4107 0.5114
6.0138 3.0658 2.6183 0.5934 0.3197 0.7387
7.8272 -7.8491 4.3510 0.7595 0.4132 -0.5024
-6.8276 -1.9201 -3.0969 -0.6720 -0.3626 -0.6457
5.8703 -9.0190 3.5127 0.5662 0.3091 -0.7641
-1.4058 -7.2975 -0.0878 -0.1459 -0.0763 -0.9864
0.5331 -0.2129 -17.5750 -0.6484 0.7599 0.0472
-0.5332 0.2245 17.5751 0.6484 -0.7599 -0.0458
-0.4463 6.2188 11.7921 0.4536 -0.5346 0.7130
-0.1199 8.1521 0.0315 0.0261 -0.0346 0.9991
0.3267 -7.5455 -7.1853 -0.2879 0.3411 -0.8949
